data_7230405
loop_
_publ_author_name
'Qin, Yaru'
'Ge, Yu'
'Zhang, Shasha'
'Sun, Hao'
'Jing, Yu'
'Li, Yahong'
'Liu, Wei'

_publ_section_title
;
 A series of Ln4III clusters: Dy4 single molecule magnet and Tb4
 multi-responsive luminescent sensor for Fe3+,
 CrO42&#x2212;/Cr2O72&#x2212; and 4-nitroaniline
;
_journal_issue 23
_journal_name_full 'RSC Advances'
_journal_page_first 12641
_journal_paper_doi 10.1039/C8RA01485J
_journal_volume 8
_journal_year 2018
_chemical_formula_moiety 'C74 H78 Gd4 N6 O26, 2(C H4 O)'
_chemical_formula_sum 'C76 H86 Gd4 N6 O28'
_chemical_formula_weight 2160.50
_space_group_crystal_system monoclinic
_space_group_IT_number 14
_space_group_name_Hall '-P 2ybc'
_space_group_name_H-M_alt 'P 1 21/c 1'
_symmetry_space_group_name_Hall '-P 2ybc'
_symmetry_space_group_name_H-M 'P 1 21/c 1'
_atom_sites_solution_hydrogens geom
_atom_sites_solution_primary dual
_audit_creation_date 2018-03-20
_audit_creation_method
;
Olex2 1.2
(compiled 2017.03.28 svn.r3405 for OlexSys, GUI svn.r5337)
;
_audit_update_record
;
2018-03-20 deposited with the CCDC.
2018-03-26 downloaded from the CCDC.
;
_cell_angle_alpha 90
_cell_angle_beta 95.961(2)
_cell_angle_gamma 90
_cell_formula_units_Z 2
_cell_length_a 13.4900(7)
_cell_length_b 11.9674(6)
_cell_length_c 24.5060(13)
_cell_measurement_reflns_used 9946
_cell_measurement_temperature 120(2)
_cell_measurement_theta_max 27.10
_cell_measurement_theta_min 2.28
_cell_volume 3934.9(4)
_computing_cell_refinement 'SAINT v8.37A (Bruker, 2015)'
_computing_data_collection 'SAINT v8.37A (Bruker, 2015)'
_computing_data_reduction 'SAINT v8.37A (Bruker, 2015)'
_computing_molecular_graphics 'Olex2 (Dolomanov et al., 2009)'
_computing_publication_material 'Olex2 (Dolomanov et al., 2009)'
_computing_structure_refinement 'ShelXL (Sheldrick, 2015)'
_computing_structure_solution 'ShelXT (Sheldrick, 2015)'
_diffrn_ambient_temperature 120.01
_diffrn_measured_fraction_theta_full 0.999
_diffrn_measured_fraction_theta_max 0.999
_diffrn_measurement_device_type 'Bruker APEX-II CCD'
_diffrn_measurement_method '\f and \w scans'
_diffrn_radiation_type MoK\a
_diffrn_radiation_wavelength 0.71073
_diffrn_reflns_av_R_equivalents 0.0954
_diffrn_reflns_av_unetI/netI 0.0672
_diffrn_reflns_Laue_measured_fraction_full 0.999
_diffrn_reflns_Laue_measured_fraction_max 0.999
_diffrn_reflns_limit_h_max 17
_diffrn_reflns_limit_h_min -17
_diffrn_reflns_limit_k_max 15
_diffrn_reflns_limit_k_min -15
_diffrn_reflns_limit_l_max 29
_diffrn_reflns_limit_l_min -31
_diffrn_reflns_number 59585
_diffrn_reflns_point_group_measured_fraction_full 0.999
_diffrn_reflns_point_group_measured_fraction_max 0.999
_diffrn_reflns_theta_full 25.242
_diffrn_reflns_theta_max 27.502
_diffrn_reflns_theta_min 2.280
_diffrn_standards_number 0
_exptl_absorpt_coefficient_mu 3.413
_exptl_absorpt_correction_T_max 0.7456
_exptl_absorpt_correction_T_min 0.6702
_exptl_absorpt_correction_type multi-scan
_exptl_absorpt_process_details
'SADABS-2016/2 (Bruker,2016/2) was used for absorption correction. wR2(int) was 0.1752 before and 0.0666 after correction. The Ratio of minimum to maximum transmission is 0.8989. The \l/2 correction factor is Not present.'
_exptl_crystal_colour 'clear light yellow'
_exptl_crystal_colour_lustre clear
_exptl_crystal_colour_modifier light
_exptl_crystal_colour_primary yellow
_exptl_crystal_density_diffrn 1.823
_exptl_crystal_description block
_exptl_crystal_F_000 2128
_exptl_crystal_size_max 0.2
_exptl_crystal_size_mid 0.04
_exptl_crystal_size_min 0.04
_refine_diff_density_max 0.815
_refine_diff_density_min -0.884
_refine_diff_density_rms 0.170
_refine_ls_extinction_method none
_refine_ls_goodness_of_fit_ref 1.093
_refine_ls_hydrogen_treatment constr
_refine_ls_matrix_type full
_refine_ls_number_parameters 533
_refine_ls_number_reflns 9047
_refine_ls_number_restraints 18
_refine_ls_restrained_S_all 1.093
_refine_ls_R_factor_all 0.0737
_refine_ls_R_factor_gt 0.0428
_refine_ls_shift/su_max 0.002
_refine_ls_shift/su_mean 0.000
_refine_ls_structure_factor_coef Fsqd
_refine_ls_weighting_details 'w=1/[\s^2^(Fo^2^)+(0.0001P)^2^+13.9310P] where P=(Fo^2^+2Fc^2^)/3'
_refine_ls_weighting_scheme calc
_refine_ls_wR_factor_gt 0.0616
_refine_ls_wR_factor_ref 0.0683
_reflns_Friedel_coverage 0.000
_reflns_number_gt 6827
_reflns_number_total 9047
_reflns_threshold_expression 'I > 2\s(I)'
_cod_data_source_file c8ra01485j2.cif
_cod_data_source_block mo_gd4xws_0m
_cod_database_code 7230405
_shelx_shelxl_version_number 2016/6
_shelx_space_group_comment
;
The symmetry employed for this shelxl refinement is uniquely defined
by the following loop, which should always be used as a source of
symmetry information in preference to the above space-group names.
They are only intended as comments.
;
_olex2_refinement_description
;
1. Fixed Uiso
 At 1.2 times of:
  All C(H) groups, All C(H,H) groups
 At 1.5 times of:
  All C(H,H,H) groups, All O(H) groups
2. Uiso/Uaniso restraints and constraints
Uanis(C37) \\sim Ueq, Uanis(C35) \\sim Ueq, Uanis(C0AA) \\sim Ueq: with sigma
of 0.005 and sigma for terminal atoms of 0.01
3. Others
 Fixed Sof: C37(0.5) H37A(0.5) H37B(0.5) H37C(0.5) C0AA(0.5) H0AA(0.5)
 H0AB(0.5) H0AC(0.5)
4.a Secondary CH2 refined with riding coordinates:
 C8(H8A,H8B), C24(H24A,H24B)
4.b Aromatic/amide H refined with riding coordinates:
 C4(H4), C5(H5), C6(H6), C9(H9), C11(H11), C12(H12), C13(H13), C20(H20),
 C21(H21), C22(H22), C25(H25), C27(H27), C28(H28), C29(H29)
4.c Idealised Me refined as rotating group:
 C3(H3A,H3B,H3C), C16(H16A,H16B,H16C), C19(H19A,H19B,H19C), C32(H32A,H32B,
 H32C), C35(H35A,H35B,H35C), C36(H36A,H36B,H36C), C37(H37A,H37B,H37C),
 C0AA(H0AA,H0AB,H0AC), C38(H38A,H38B,H38C)
4.d Idealised tetrahedral OH refined as rotating group:
 O14(H14)
;
_olex2_submission_special_instructions 'No special instructions were received'

loop_
_space_group_symop_operation_xyz
'x, y, z'
'-x, y+1/2, -z+1/2'
'-x, -y, -z'
'x, -y-1/2, z-1/2'

loop_
_atom_site_label
_atom_site_type_symbol
_atom_site_fract_x
_atom_site_fract_y
_atom_site_fract_z
_atom_site_U_iso_or_equiv
_atom_site_adp_type
_atom_site_occupancy
_atom_site_site_symmetry_order
_atom_site_calc_flag
_atom_site_refinement_flags_posn
_atom_site_refinement_flags_adp
_atom_site_refinement_flags_occupancy
_atom_site_disorder_assembly
_atom_site_disorder_group
Gd1 Gd 0.18498(2) 0.69397(2) 0.64498(2) 0.01562(7) Uani 1 1 d . . . . .
Gd2 Gd 0.10000(2) 0.92602(2) 0.55009(2) 0.01612(7) Uani 1 1 d . . . . .
O1 O 0.0511(2) 0.7575(3) 0.58686(13) 0.0166(8) Uani 1 1 d . . . . .
O2 O 0.0258(3) 0.7802(3) 0.47944(14) 0.0247(9) Uani 1 1 d . . . . .
O3 O 0.2496(2) 0.5248(3) 0.64918(14) 0.0209(8) Uani 1 1 d . . . . .
O4 O 0.4155(3) 0.3929(3) 0.68206(15) 0.0264(9) Uani 1 1 d . . . . .
O5 O 0.2150(2) 0.8929(3) 0.62946(13) 0.0179(8) Uani 1 1 d . . . . .
O6 O 0.3520(2) 0.7574(3) 0.67955(15) 0.0231(9) Uani 1 1 d . . . . .
O7 O 0.0675(2) 1.0266(3) 0.46999(14) 0.0213(8) Uani 1 1 d . . . . .
O8 O -0.0002(3) 1.0103(3) 0.36847(14) 0.0251(9) Uani 1 1 d . . . . .
O9 O 0.2279(3) 0.8429(3) 0.51156(14) 0.0227(8) Uani 1 1 d . . . . .
O10 O 0.2692(2) 0.6955(3) 0.56489(14) 0.0230(8) Uani 1 1 d . . . . .
O11 O 0.2146(3) 0.6551(3) 0.74760(15) 0.0312(10) Uani 1 1 d . . . . .
O12 O 0.1032(3) 0.7774(3) 0.72128(15) 0.0304(10) Uani 1 1 d . . . . .
O13 O 0.1375(3) 0.7439(4) 0.80855(16) 0.0383(11) Uani 1 1 d . . . . .
N1 N 0.0463(3) 0.5607(4) 0.65886(17) 0.0192(10) Uani 1 1 d . . . . .
N2 N 0.2154(3) 1.0872(4) 0.55005(19) 0.0269(11) Uani 1 1 d . . . . .
N3 N 0.1518(3) 0.7256(4) 0.76079(19) 0.0275(11) Uani 1 1 d . . . . .
C1 C -0.0194(4) 0.6927(4) 0.5587(2) 0.0196(11) Uani 1 1 d . . . . .
C2 C -0.0340(4) 0.7021(5) 0.5013(2) 0.0240(12) Uani 1 1 d . . . . .
C3 C 0.0496(4) 0.7621(5) 0.4244(2) 0.0307(14) Uani 1 1 d . . . . .
H3A H -0.009949 0.774563 0.398698 0.046 Uiso 1 1 calc GR . . . .
H3B H 0.072889 0.685159 0.420794 0.046 Uiso 1 1 calc GR . . . .
H3C H 0.102130 0.814182 0.416276 0.046 Uiso 1 1 calc GR . . . .
C4 C -0.1044(4) 0.6360(5) 0.4702(2) 0.0313(14) Uani 1 1 d . . . . .
H4 H -0.113009 0.641638 0.431368 0.038 Uiso 1 1 calc R . . . .
C5 C -0.1613(4) 0.5621(5) 0.4975(2) 0.0342(15) Uani 1 1 d . . . . .
H5 H -0.209674 0.516827 0.477057 0.041 Uiso 1 1 calc R . . . .
C6 C -0.1486(4) 0.5534(5) 0.5538(2) 0.0305(14) Uani 1 1 d . . . . .
H6 H -0.188367 0.502335 0.571682 0.037 Uiso 1 1 calc R . . . .
C7 C -0.0776(4) 0.6189(5) 0.5850(2) 0.0245(13) Uani 1 1 d . . . . .
C8 C -0.0565(4) 0.6052(4) 0.6462(2) 0.0223(12) Uani 1 1 d . . . . .
H8A H -0.062640 0.678122 0.664644 0.027 Uiso 1 1 calc R . . . .
H8B H -0.105243 0.552875 0.659841 0.027 Uiso 1 1 calc R . . . .
C9 C 0.0520(4) 0.4599(4) 0.6762(2) 0.0201(12) Uani 1 1 d . . . . .
H9 H -0.009046 0.423634 0.681183 0.024 Uiso 1 1 calc R . . . .
C10 C 0.1430(4) 0.3948(4) 0.6892(2) 0.0177(11) Uani 1 1 d . . . . .
C11 C 0.1348(4) 0.2933(4) 0.7174(2) 0.0240(12) Uani 1 1 d . . . . .
H11 H 0.070830 0.268370 0.725134 0.029 Uiso 1 1 calc R . . . .
C12 C 0.2169(4) 0.2296(5) 0.7340(2) 0.0278(14) Uani 1 1 d . . . . .
H12 H 0.210383 0.162480 0.754014 0.033 Uiso 1 1 calc R . . . .
C13 C 0.3096(4) 0.2648(5) 0.7211(2) 0.0256(13) Uani 1 1 d . . . . .
H13 H 0.367028 0.221483 0.732585 0.031 Uiso 1 1 calc R . . . .
C14 C 0.3198(4) 0.3620(5) 0.6917(2) 0.0219(12) Uani 1 1 d . . . . .
C15 C 0.2376(4) 0.4311(4) 0.6758(2) 0.0183(11) Uani 1 1 d . . . . .
C16 C 0.4299(4) 0.4171(5) 0.6258(2) 0.0337(15) Uani 1 1 d . . . . .
H16A H 0.401312 0.356743 0.602172 0.051 Uiso 1 1 calc GR . . . .
H16B H 0.501405 0.423281 0.622231 0.051 Uiso 1 1 calc GR . . . .
H16C H 0.396926 0.487726 0.614855 0.051 Uiso 1 1 calc GR . . . .
C17 C 0.3076(4) 0.9328(5) 0.6416(2) 0.0189(11) Uani 1 1 d . . . . .
C18 C 0.3834(4) 0.8642(4) 0.6668(2) 0.0204(12) Uani 1 1 d . . . . .
C19 C 0.4242(4) 0.6838(5) 0.7088(2) 0.0335(15) Uani 1 1 d . . . . .
H19A H 0.392830 0.611665 0.715048 0.050 Uiso 1 1 calc GR . . . .
H19B H 0.448328 0.717385 0.744219 0.050 Uiso 1 1 calc GR . . . .
H19C H 0.480392 0.672436 0.687107 0.050 Uiso 1 1 calc GR . . . .
C20 C 0.4806(4) 0.9002(5) 0.6790(2) 0.0242(13) Uani 1 1 d . . . . .
H20 H 0.530000 0.851435 0.696211 0.029 Uiso 1 1 calc R . . . .
C21 C 0.5044(4) 1.0079(5) 0.6659(2) 0.0302(14) Uani 1 1 d . . . . .
H21 H 0.571083 1.033369 0.673542 0.036 Uiso 1 1 calc R . . . .
C22 C 0.4327(4) 1.0793(5) 0.6417(2) 0.0279(13) Uani 1 1 d . . . . .
H22 H 0.450132 1.153610 0.632982 0.033 Uiso 1 1 calc R . . . .
C23 C 0.3347(4) 1.0430(4) 0.6300(2) 0.0194(12) Uani 1 1 d . . . . .
C24 C 0.2563(4) 1.1239(4) 0.6048(2) 0.0266(13) Uani 1 1 d . . . . .
H24A H 0.201755 1.129648 0.628708 0.032 Uiso 1 1 calc R . . . .
H24B H 0.286330 1.198956 0.602188 0.032 Uiso 1 1 calc R . . . .
C25 C 0.2537(4) 1.1300(5) 0.5087(2) 0.0302(14) Uani 1 1 d . . . . .
H25 H 0.306643 1.181872 0.516414 0.036 Uiso 1 1 calc R . . . .
C26 C 0.2226(4) 1.1054(5) 0.4512(2) 0.0273(14) Uani 1 1 d . . . . .
C27 C 0.2838(4) 1.1382(6) 0.4112(3) 0.0450(19) Uani 1 1 d . . . . .
H27 H 0.345660 1.173959 0.421825 0.054 Uiso 1 1 calc R . . . .
C28 C 0.2547(5) 1.1189(6) 0.3567(3) 0.0481(19) Uani 1 1 d . . . . .
H28 H 0.298517 1.136608 0.330029 0.058 Uiso 1 1 calc R . . . .
C29 C 0.1617(4) 1.0736(6) 0.3405(2) 0.0394(16) Uani 1 1 d . . . . .
H29 H 0.141540 1.061214 0.302660 0.047 Uiso 1 1 calc R . . . .
C30 C 0.0996(4) 1.0471(5) 0.3786(2) 0.0262(13) Uani 1 1 d . . . . .
C31 C 0.1302(4) 1.0573(5) 0.4348(2) 0.0224(12) Uani 1 1 d . . . . .
C32 C -0.0319(4) 0.9826(5) 0.3127(2) 0.0300(14) Uani 1 1 d . . . . .
H32A H -0.102587 0.962051 0.309222 0.045 Uiso 1 1 calc GR . . . .
H32B H 0.007490 0.919570 0.301301 0.045 Uiso 1 1 calc GR . . . .
H32C H -0.022378 1.047287 0.289242 0.045 Uiso 1 1 calc GR . . . .
C33 C 0.2851(4) 0.7632(5) 0.5272(2) 0.0214(12) Uani 1 1 d . . . . .
C34 C 0.3790(4) 0.7508(5) 0.4975(2) 0.0262(13) Uani 1 1 d . . . . .
C35 C 0.3463(5) 0.7403(6) 0.4357(3) 0.051(2) Uani 1 1 d . U . . .
H35A H 0.304469 0.673798 0.428961 0.077 Uiso 1 1 calc GR . . . .
H35B H 0.405373 0.733615 0.415777 0.077 Uiso 1 1 calc GR . . . .
H35C H 0.308343 0.806852 0.423008 0.077 Uiso 1 1 calc GR . . . .
C36 C 0.4385(4) 0.8596(6) 0.5063(3) 0.0445(18) Uani 1 1 d . . . . .
H36A H 0.397337 0.922506 0.491817 0.067 Uiso 1 1 calc GR . . . .
H36B H 0.498570 0.855094 0.487170 0.067 Uiso 1 1 calc GR . . . .
H36C H 0.457482 0.870689 0.545653 0.067 Uiso 1 1 calc GR . . . .
C37 C 0.4523(14) 0.6644(15) 0.5277(7) 0.038(5) Uani 0.5 1 d . U P A 1
H37A H 0.471614 0.689787 0.565319 0.057 Uiso 0.5 1 calc GR . P A 1
H37B H 0.511839 0.657795 0.508158 0.057 Uiso 0.5 1 calc GR . P A 1
H37C H 0.419445 0.591486 0.528509 0.057 Uiso 0.5 1 calc GR . P A 1
C0AA C 0.4281(14) 0.6407(17) 0.5097(7) 0.045(5) Uani 0.5 1 d . U P A 2
H0AA H 0.452549 0.636929 0.548683 0.067 Uiso 0.5 1 calc GR . P A 2
H0AB H 0.484102 0.632310 0.487551 0.067 Uiso 0.5 1 calc GR . P A 2
H0AC H 0.379790 0.580597 0.500695 0.067 Uiso 0.5 1 calc GR . P A 2
O14 O 0.6187(4) 0.5212(4) 0.7114(3) 0.0674(15) Uani 1 1 d . . . . .
H14 H 0.573215 0.492835 0.727858 0.101 Uiso 1 1 calc GR . . . .
C38 C 0.6912(5) 0.4390(6) 0.7036(3) 0.055(2) Uani 1 1 d . . . . .
H38A H 0.722946 0.456234 0.670446 0.083 Uiso 1 1 calc GR . . . .
H38B H 0.659125 0.365532 0.699686 0.083 Uiso 1 1 calc GR . . . .
H38C H 0.741705 0.438203 0.735406 0.083 Uiso 1 1 calc GR . . . .

loop_
_atom_site_aniso_label
_atom_site_aniso_U_11
_atom_site_aniso_U_22
_atom_site_aniso_U_33
_atom_site_aniso_U_23
_atom_site_aniso_U_13
_atom_site_aniso_U_12
Gd1 0.01365(12) 0.01685(13) 0.01614(14) 0.00141(11) 0.00050(10) 0.00049(11)
Gd2 0.01756(13) 0.01830(13) 0.01221(14) 0.00117(11) 0.00025(10) 0.00287(11)
O1 0.0141(17) 0.022(2) 0.0128(19) -0.0006(15) -0.0024(14) 0.0003(15)
O2 0.028(2) 0.031(2) 0.015(2) -0.0047(17) 0.0011(16) -0.0047(17)
O3 0.0223(19) 0.0167(19) 0.024(2) 0.0029(16) 0.0041(16) 0.0025(16)
O4 0.019(2) 0.029(2) 0.031(2) 0.0043(18) -0.0003(17) 0.0014(17)
O5 0.0138(18) 0.022(2) 0.016(2) -0.0007(15) -0.0031(14) -0.0014(15)
O6 0.0170(19) 0.019(2) 0.032(2) 0.0047(17) -0.0064(16) 0.0019(15)
O7 0.0178(19) 0.032(2) 0.015(2) 0.0039(17) 0.0031(15) 0.0051(16)
O8 0.032(2) 0.030(2) 0.012(2) -0.0026(17) -0.0015(16) 0.0053(18)
O9 0.023(2) 0.025(2) 0.020(2) 0.0030(17) 0.0038(16) 0.0036(17)
O10 0.026(2) 0.022(2) 0.022(2) 0.0008(18) 0.0076(16) 0.0010(17)
O11 0.025(2) 0.045(3) 0.024(2) 0.0013(19) 0.0028(17) 0.0087(19)
O12 0.040(2) 0.028(2) 0.023(2) 0.0025(18) 0.0044(19) 0.0096(19)
O13 0.046(3) 0.052(3) 0.017(2) -0.007(2) 0.008(2) -0.004(2)
N1 0.017(2) 0.022(2) 0.019(2) -0.001(2) 0.0022(18) 0.0017(19)
N2 0.022(2) 0.029(3) 0.030(3) 0.006(2) 0.003(2) 0.004(2)
N3 0.028(3) 0.033(3) 0.022(3) -0.003(2) 0.003(2) -0.010(2)
C1 0.015(3) 0.019(3) 0.023(3) -0.004(2) -0.003(2) 0.000(2)
C2 0.025(3) 0.022(3) 0.024(3) -0.003(3) -0.002(2) 0.003(2)
C3 0.045(4) 0.032(3) 0.014(3) -0.001(3) 0.000(3) 0.000(3)
C4 0.028(3) 0.034(4) 0.030(4) -0.005(3) -0.008(3) 0.003(3)
C5 0.031(3) 0.033(4) 0.036(4) -0.004(3) -0.010(3) -0.010(3)
C6 0.025(3) 0.030(3) 0.037(4) 0.000(3) 0.002(3) -0.007(3)
C7 0.016(3) 0.027(3) 0.029(3) -0.004(3) -0.002(2) -0.003(2)
C8 0.015(3) 0.022(3) 0.030(3) 0.003(2) 0.008(2) -0.002(2)
C9 0.022(3) 0.023(3) 0.016(3) -0.004(2) 0.004(2) -0.004(2)
C10 0.021(3) 0.020(3) 0.012(3) -0.004(2) 0.002(2) 0.000(2)
C11 0.027(3) 0.022(3) 0.023(3) -0.003(2) 0.001(2) -0.006(2)
C12 0.042(4) 0.021(3) 0.020(3) 0.001(2) 0.003(3) -0.003(3)
C13 0.032(3) 0.021(3) 0.021(3) -0.006(2) -0.009(3) 0.003(2)
C14 0.018(3) 0.023(3) 0.024(3) -0.005(2) 0.001(2) -0.003(2)
C15 0.017(3) 0.022(3) 0.016(3) -0.002(2) 0.000(2) 0.002(2)
C16 0.033(3) 0.035(4) 0.035(4) -0.004(3) 0.014(3) -0.002(3)
C17 0.016(3) 0.025(3) 0.015(3) -0.002(2) 0.001(2) -0.001(2)
C18 0.019(3) 0.023(3) 0.019(3) -0.003(2) 0.003(2) -0.001(2)
C19 0.022(3) 0.026(3) 0.050(4) 0.006(3) -0.008(3) 0.004(3)
C20 0.015(3) 0.028(3) 0.029(3) -0.003(3) 0.000(2) -0.001(2)
C21 0.023(3) 0.033(3) 0.034(4) -0.001(3) -0.003(3) -0.016(3)
C22 0.033(3) 0.026(3) 0.025(3) 0.001(3) 0.006(3) -0.006(3)
C23 0.024(3) 0.021(3) 0.013(3) -0.004(2) 0.002(2) -0.001(2)
C24 0.037(3) 0.018(3) 0.024(3) 0.001(2) -0.001(3) -0.004(3)
C25 0.021(3) 0.035(4) 0.035(4) 0.011(3) 0.003(3) -0.003(3)
C26 0.022(3) 0.032(3) 0.028(3) 0.016(3) 0.005(2) 0.001(2)
C27 0.022(3) 0.077(5) 0.036(4) 0.023(4) 0.004(3) -0.005(3)
C28 0.028(4) 0.080(6) 0.039(4) 0.020(4) 0.013(3) 0.004(4)
C29 0.035(4) 0.063(5) 0.021(3) 0.011(3) 0.009(3) 0.010(3)
C30 0.022(3) 0.033(3) 0.023(3) 0.004(3) 0.001(2) 0.008(3)
C31 0.020(3) 0.024(3) 0.023(3) 0.006(2) 0.003(2) 0.006(2)
C32 0.040(4) 0.029(3) 0.020(3) -0.005(3) 0.000(3) 0.005(3)
C33 0.020(3) 0.022(3) 0.022(3) -0.006(2) 0.002(2) 0.000(2)
C34 0.023(3) 0.025(3) 0.032(4) 0.003(3) 0.011(3) 0.007(2)
C35 0.049(4) 0.065(5) 0.044(4) -0.018(4) 0.025(3) -0.009(4)
C36 0.026(3) 0.058(5) 0.051(5) -0.008(4) 0.013(3) -0.008(3)
C37 0.031(7) 0.035(8) 0.049(9) 0.004(6) 0.013(7) 0.011(6)
C0AA 0.041(8) 0.052(9) 0.045(9) 0.008(7) 0.020(7) 0.019(7)
O14 0.064(4) 0.053(3) 0.086(4) 0.005(3) 0.014(3) 0.006(3)
C38 0.053(5) 0.052(5) 0.061(5) -0.001(4) 0.012(4) 0.016(4)

loop_
_atom_type_symbol
_atom_type_description
_atom_type_scat_dispersion_real
_atom_type_scat_dispersion_imag
_atom_type_scat_source
C C 0.0033 0.0016 'International Tables Vol C Tables 4.2.6.8 and 6.1.1.4'
H H 0.0000 0.0000 'International Tables Vol C Tables 4.2.6.8 and 6.1.1.4'
Gd Gd -0.1653 3.9035 'International Tables Vol C Tables 4.2.6.8 and 6.1.1.4'
N N 0.0061 0.0033 'International Tables Vol C Tables 4.2.6.8 and 6.1.1.4'
O O 0.0106 0.0060 'International Tables Vol C Tables 4.2.6.8 and 6.1.1.4'

loop_
_geom_angle_atom_site_label_1
_geom_angle_atom_site_label_2
_geom_angle_atom_site_label_3
_geom_angle
_geom_angle_site_symmetry_1
_geom_angle_site_symmetry_3
O1 Gd1 O5 73.48(11) . .
O1 Gd1 O6 138.17(12) . .
O1 Gd1 O10 84.17(12) . .
O1 Gd1 O11 134.50(12) . .
O1 Gd1 O12 87.23(12) . .
O1 Gd1 N1 75.32(13) . .
O3 Gd1 O1 127.73(12) . .
O3 Gd1 O5 146.01(12) . .
O3 Gd1 O6 85.60(12) . .
O3 Gd1 O10 79.87(13) . .
O3 Gd1 O11 76.43(13) . .
O3 Gd1 O12 122.70(13) . .
O3 Gd1 N1 72.92(13) . .
O5 Gd1 O11 108.61(12) . .
O5 Gd1 O12 79.59(12) . .
O5 Gd1 N1 140.90(12) . .
O6 Gd1 O5 65.86(11) . .
O6 Gd1 O11 70.75(12) . .
O6 Gd1 O12 94.58(13) . .
O6 Gd1 N1 145.51(13) . .
O10 Gd1 O5 76.27(12) . .
O10 Gd1 O6 77.31(12) . .
O10 Gd1 O11 141.26(12) . .
O10 Gd1 O12 155.79(13) . .
O10 Gd1 N1 123.11(13) . .
O12 Gd1 O11 50.58(12) . .
O12 Gd1 N1 75.94(13) . .
N1 Gd1 O11 78.03(13) . .
O1 Gd2 Gd2 115.65(8) . 3_576
O1 Gd2 O2 64.51(11) . .
O1 Gd2 O5 74.22(11) . .
O1 Gd2 O7 89.14(12) . 3_576
O1 Gd2 O8 76.69(11) . 3_576
O1 Gd2 N2 151.17(13) . .
O2 Gd2 Gd2 71.87(8) . 3_576
O2 Gd2 O8 120.64(11) . 3_576
O5 Gd2 Gd2 159.97(8) . 3_576
O5 Gd2 O2 127.31(11) . .
O5 Gd2 O8 76.77(11) . 3_576
O5 Gd2 N2 77.00(13) . .
O7 Gd2 Gd2 33.39(8) . 3_576
O7 Gd2 Gd2 32.96(8) 3_576 3_576
O7 Gd2 O1 138.07(12) . .
O7 Gd2 O2 75.87(12) . .
O7 Gd2 O2 73.95(12) 3_576 .
O7 Gd2 O5 146.00(12) . .
O7 Gd2 O5 138.09(11) 3_576 .
O7 Gd2 O7 66.35(14) . 3_576
O7 Gd2 O8 115.29(11) . 3_576
O7 Gd2 O8 61.90(11) 3_576 3_576
O7 Gd2 N2 113.92(13) 3_576 .
O7 Gd2 N2 69.97(14) . .
O8 Gd2 Gd2 88.32(8) 3_576 3_576
O9 Gd2 Gd2 116.32(9) . 3_576
O9 Gd2 O1 92.28(12) . .
O9 Gd2 O2 71.67(12) . .
O9 Gd2 O5 79.03(12) . .
O9 Gd2 O7 141.02(12) . 3_576
O9 Gd2 O7 87.72(12) . .
O9 Gd2 O8 155.34(12) . 3_576
O9 Gd2 N2 80.60(14) . .
N2 Gd2 Gd2 92.30(10) . 3_576
N2 Gd2 O2 136.43(13) . .
N2 Gd2 O8 98.39(13) . 3_576
Gd1 O1 Gd2 106.76(13) . .
C1 O1 Gd1 125.9(3) . .
C1 O1 Gd2 120.5(3) . .
C2 O2 Gd2 113.5(3) . .
C2 O2 C3 117.4(4) . .
C3 O2 Gd2 128.5(3) . .
C15 O3 Gd1 137.6(3) . .
C14 O4 C16 116.0(4) . .
Gd2 O5 Gd1 100.59(12) . .
C17 O5 Gd1 118.4(3) . .
C17 O5 Gd2 129.2(3) . .
C18 O6 Gd1 119.9(3) . .
C18 O6 C19 117.7(4) . .
C19 O6 Gd1 122.1(3) . .
Gd2 O7 Gd2 113.65(14) . 3_576
C31 O7 Gd2 117.8(3) . 3_576
C31 O7 Gd2 128.5(3) . .
C30 O8 Gd2 109.2(3) . 3_576
C30 O8 C32 115.2(4) . .
C32 O8 Gd2 131.8(3) . 3_576
C33 O9 Gd2 132.0(3) . .
C33 O10 Gd1 138.0(3) . .
N3 O11 Gd1 95.2(3) . .
N3 O12 Gd1 98.3(3) . .
C8 N1 Gd1 115.9(3) . .
C9 N1 Gd1 128.6(3) . .
C9 N1 C8 115.5(4) . .
C24 N2 Gd2 114.2(3) . .
C25 N2 Gd2 127.7(4) . .
C25 N2 C24 117.2(5) . .
O11 N3 O12 115.9(4) . .
O13 N3 O11 122.7(5) . .
O13 N3 O12 121.4(5) . .
O1 C1 C2 118.8(5) . .
O1 C1 C7 121.8(5) . .
C7 C1 C2 119.4(5) . .
O2 C2 C1 114.6(4) . .
O2 C2 C4 124.3(5) . .
C4 C2 C1 121.1(5) . .
O2 C3 H3A 109.5 . .
O2 C3 H3B 109.5 . .
O2 C3 H3C 109.5 . .
H3A C3 H3B 109.5 . .
H3A C3 H3C 109.5 . .
H3B C3 H3C 109.5 . .
C2 C4 H4 120.8 . .
C5 C4 C2 118.5(5) . .
C5 C4 H4 120.8 . .
C4 C5 H5 119.6 . .
C6 C5 C4 120.9(5) . .
C6 C5 H5 119.6 . .
C5 C6 H6 119.6 . .
C5 C6 C7 120.8(5) . .
C7 C6 H6 119.6 . .
C1 C7 C6 119.4(5) . .
C1 C7 C8 118.5(5) . .
C6 C7 C8 122.0(5) . .
N1 C8 C7 108.7(4) . .
N1 C8 H8A 109.9 . .
N1 C8 H8B 109.9 . .
C7 C8 H8A 109.9 . .
C7 C8 H8B 109.9 . .
H8A C8 H8B 108.3 . .
N1 C9 H9 116.7 . .
N1 C9 C10 126.6(5) . .
C10 C9 H9 116.7 . .
C11 C10 C9 117.4(5) . .
C11 C10 C15 119.8(5) . .
C15 C10 C9 122.8(5) . .
C10 C11 H11 119.2 . .
C12 C11 C10 121.5(5) . .
C12 C11 H11 119.2 . .
C11 C12 H12 120.5 . .
C11 C12 C13 118.9(5) . .
C13 C12 H12 120.5 . .
C12 C13 H13 119.5 . .
C14 C13 C12 121.0(5) . .
C14 C13 H13 119.5 . .
O4 C14 C15 121.1(5) . .
C13 C14 O4 117.2(5) . .
C13 C14 C15 121.5(5) . .
O3 C15 C10 122.4(4) . .
O3 C15 C14 120.4(5) . .
C14 C15 C10 117.2(5) . .
O4 C16 H16A 109.5 . .
O4 C16 H16B 109.5 . .
O4 C16 H16C 109.5 . .
H16A C16 H16B 109.5 . .
H16A C16 H16C 109.5 . .
H16B C16 H16C 109.5 . .
O5 C17 C18 120.6(5) . .
O5 C17 C23 123.0(5) . .
C18 C17 C23 116.4(5) . .
O6 C18 C17 114.2(4) . .
C20 C18 O6 122.8(5) . .
C20 C18 C17 123.0(5) . .
O6 C19 H19A 109.5 . .
O6 C19 H19B 109.5 . .
O6 C19 H19C 109.5 . .
H19A C19 H19B 109.5 . .
H19A C19 H19C 109.5 . .
H19B C19 H19C 109.5 . .
C18 C20 H20 120.7 . .
C21 C20 C18 118.7(5) . .
C21 C20 H20 120.7 . .
C20 C21 H21 119.6 . .
C20 C21 C22 120.8(5) . .
C22 C21 H21 119.6 . .
C21 C22 H22 119.9 . .
C21 C22 C23 120.3(5) . .
C23 C22 H22 119.9 . .
C17 C23 C24 119.7(5) . .
C22 C23 C17 120.8(5) . .
C22 C23 C24 119.4(5) . .
N2 C24 C23 111.3(4) . .
N2 C24 H24A 109.4 . .
N2 C24 H24B 109.4 . .
C23 C24 H24A 109.4 . .
C23 C24 H24B 109.4 . .
H24A C24 H24B 108.0 . .
N2 C25 H25 117.3 . .
N2 C25 C26 125.5(5) . .
C26 C25 H25 117.3 . .
C27 C26 C25 119.3(5) . .
C31 C26 C25 121.4(5) . .
C31 C26 C27 119.2(5) . .
C26 C27 H27 119.9 . .
C28 C27 C26 120.3(6) . .
C28 C27 H27 119.9 . .
C27 C28 H28 119.8 . .
C27 C28 C29 120.3(6) . .
C29 C28 H28 119.8 . .
C28 C29 H29 120.0 . .
C30 C29 C28 119.9(6) . .
C30 C29 H29 120.0 . .
C29 C30 O8 126.7(5) . .
C29 C30 C31 121.2(5) . .
C31 C30 O8 112.1(5) . .
O7 C31 C26 122.7(5) . .
O7 C31 C30 118.3(5) . .
C26 C31 C30 118.8(5) . .
O8 C32 H32A 109.5 . .
O8 C32 H32B 109.5 . .
O8 C32 H32C 109.5 . .
H32A C32 H32B 109.5 . .
H32A C32 H32C 109.5 . .
H32B C32 H32C 109.5 . .
O9 C33 O10 124.2(5) . .
O9 C33 C34 116.1(5) . .
O10 C33 C34 119.7(5) . .
C33 C34 C35 108.0(5) . .
C33 C34 C36 107.3(5) . .
C33 C34 C37 110.7(8) . .
C35 C34 C37 120.9(8) . .
C36 C34 C35 107.4(5) . .
C36 C34 C37 101.5(8) . .
C0AA C34 C33 111.3(9) . .
C0AA C34 C35 101.5(8) . .
C0AA C34 C36 120.5(9) . .
C34 C35 H35A 109.5 . .
C34 C35 H35B 109.5 . .
C34 C35 H35C 109.5 . .
H35A C35 H35B 109.5 . .
H35A C35 H35C 109.5 . .
H35B C35 H35C 109.5 . .
C34 C36 H36A 109.5 . .
C34 C36 H36B 109.5 . .
C34 C36 H36C 109.5 . .
H36A C36 H36B 109.5 . .
H36A C36 H36C 109.5 . .
H36B C36 H36C 109.5 . .
C34 C37 H37A 109.5 . .
C34 C37 H37B 109.5 . .
C34 C37 H37C 109.5 . .
H37A C37 H37B 109.5 . .
H37A C37 H37C 109.5 . .
H37B C37 H37C 109.5 . .
C34 C0AA H0AA 109.5 . .
C34 C0AA H0AB 109.5 . .
C34 C0AA H0AC 109.5 . .
H0AA C0AA H0AB 109.5 . .
H0AA C0AA H0AC 109.5 . .
H0AB C0AA H0AC 109.5 . .
C38 O14 H14 109.5 . .
O14 C38 H38A 109.5 . .
O14 C38 H38B 109.5 . .
O14 C38 H38C 109.5 . .
H38A C38 H38B 109.5 . .
H38A C38 H38C 109.5 . .
H38B C38 H38C 109.5 . .

loop_
_geom_bond_atom_site_label_1
_geom_bond_atom_site_label_2
_geom_bond_distance
_geom_bond_site_symmetry_2
Gd1 O1 2.310(3) .
Gd1 O3 2.202(3) .
Gd1 O5 2.451(3) .
Gd1 O6 2.444(3) .
Gd1 O10 2.368(3) .
Gd1 O11 2.548(4) .
Gd1 O12 2.478(4) .
Gd1 N1 2.509(4) .
Gd2 Gd2 3.8815(5) 3_576
Gd2 O1 2.332(3) .
Gd2 O2 2.586(3) .
Gd2 O5 2.391(3) .
Gd2 O7 2.305(3) .
Gd2 O7 2.332(3) 3_576
Gd2 O8 2.634(4) 3_576
Gd2 O9 2.280(3) .
Gd2 N2 2.479(5) .
O1 C1 1.359(6) .
O2 C2 1.379(6) .
O2 C3 1.434(6) .
O3 C15 1.316(6) .
O4 C14 1.387(6) .
O4 C16 1.441(6) .
O5 C17 1.342(6) .
O6 C18 1.392(6) .
O6 C19 1.448(6) .
O7 C31 1.321(6) .
O8 C30 1.414(6) .
O8 C32 1.428(6) .
O9 C33 1.261(6) .
O10 C33 1.264(6) .
O11 N3 1.261(6) .
O12 N3 1.272(6) .
O13 N3 1.225(5) .
N1 C8 1.488(6) .
N1 C9 1.279(6) .
N2 C24 1.463(7) .
N2 C25 1.289(7) .
C1 C2 1.403(7) .
C1 C7 1.385(7) .
C2 C4 1.399(7) .
C3 H3A 0.9800 .
C3 H3B 0.9800 .
C3 H3C 0.9800 .
C4 H4 0.9500 .
C4 C5 1.388(8) .
C5 H5 0.9500 .
C5 C6 1.375(8) .
C6 H6 0.9500 .
C6 C7 1.402(7) .
C7 C8 1.507(7) .
C8 H8A 0.9900 .
C8 H8B 0.9900 .
C9 H9 0.9500 .
C9 C10 1.460(7) .
C10 C11 1.407(7) .
C10 C15 1.420(7) .
C11 H11 0.9500 .
C11 C12 1.371(7) .
C12 H12 0.9500 .
C12 C13 1.388(8) .
C13 H13 0.9500 .
C13 C14 1.381(7) .
C14 C15 1.405(7) .
C16 H16A 0.9800 .
C16 H16B 0.9800 .
C16 H16C 0.9800 .
C17 C18 1.404(7) .
C17 C23 1.406(7) .
C18 C20 1.383(7) .
C19 H19A 0.9800 .
C19 H19B 0.9800 .
C19 H19C 0.9800 .
C20 H20 0.9500 .
C20 C21 1.374(7) .
C21 H21 0.9500 .
C21 C22 1.378(8) .
C22 H22 0.9500 .
C22 C23 1.392(7) .
C23 C24 1.518(7) .
C24 H24A 0.9900 .
C24 H24B 0.9900 .
C25 H25 0.9500 .
C25 C26 1.458(8) .
C26 C27 1.402(8) .
C26 C31 1.394(7) .
C27 H27 0.9500 .
C27 C28 1.370(9) .
C28 H28 0.9500 .
C28 C29 1.387(8) .
C29 H29 0.9500 .
C29 C30 1.355(8) .
C30 C31 1.402(7) .
C32 H32A 0.9800 .
C32 H32B 0.9800 .
C32 H32C 0.9800 .
C33 C34 1.531(7) .
C34 C35 1.539(8) .
C34 C36 1.533(8) .
C34 C37 1.562(18) .
C34 C0AA 1.49(2) .
C35 H35A 0.9800 .
C35 H35B 0.9800 .
C35 H35C 0.9800 .
C36 H36A 0.9800 .
C36 H36B 0.9800 .
C36 H36C 0.9800 .
C37 H37A 0.9800 .
C37 H37B 0.9800 .
C37 H37C 0.9800 .
C0AA H0AA 0.9800 .
C0AA H0AB 0.9800 .
C0AA H0AC 0.9800 .
O14 H14 0.8400 .
O14 C38 1.414(7) .
C38 H38A 0.9800 .
C38 H38B 0.9800 .
C38 H38C 0.9800 .

loop_
_geom_hbond_atom_site_label_D
_geom_hbond_atom_site_label_H
_geom_hbond_atom_site_label_A
_geom_hbond_distance_DH
_geom_hbond_distance_HA
_geom_hbond_distance_DA
_geom_hbond_angle_DHA
_geom_hbond_site_symmetry_A
C16 H16C O3 0.98 2.28 2.863(7) 117.1 .
C32 H32C O12 0.98 2.37 3.114(7) 132.6 3_576
O14 H14 O4 0.84 2.59 3.159(7) 125.9 .
